data_4324366
loop_
_publ_author_name
'Kelly J. Kilpin'
'Martin L. Gower'
'Shane G. Telfer'
'Geoffrey B. Jameson'
'James D. Crowley'

_publ_section_title
;
 Toward the Self-Assembly of Metal-Organic Nanotubes Using Metal-Metal and
 \p-Stacking Interactions: Bis(pyridylethynyl) Silver(I)
 Metallo-macrocycles and Coordination Polymers
;
_journal_name_full 'Inorganic Chemistry'
_journal_page_first 1123
_journal_page_last 1134
_journal_paper_doi 10.1021/ic1020059
_journal_volume 50
_journal_year 2011
_chemical_formula_sum 'C76 H48 Ag2 F12 N6.67 Sb2'
_chemical_formula_weight 1741.78
_chemical_name_systematic
; 
 ? 
;
_space_group_IT_number 66
_symmetry_cell_setting orthorhombic
_symmetry_space_group_name_Hall '-C 2 2c'
_symmetry_space_group_name_H-M 'C c c m'
_atom_sites_solution_hydrogens geom
_atom_sites_solution_primary direct
_atom_sites_solution_secondary difmap
_audit_creation_method SHELXL-97
_cell_angle_alpha 90.00
_cell_angle_beta 90.00
_cell_angle_gamma 90.00
_cell_formula_units_Z 2
_cell_length_a 12.9114(17)
_cell_length_b 22.3632(17)
_cell_length_c 11.9153(8)
_cell_measurement_reflns_used 1542
_cell_measurement_temperature 123(2)
_cell_measurement_theta_max 62.3
_cell_measurement_theta_min 10.1
_cell_volume 3440.4(6)
_computing_cell_refinement 'FSProcess in Process-Auto (Rigaku, 1998)'
_computing_data_collection 'CrystalClear (Rigaku, 2005)'
_computing_data_reduction 'FSProcess in Process-Auto (Rigaku, 1998)'
_computing_structure_refinement 'SHELXL-97 (Sheldrick, 1997)'
_computing_structure_solution 'SHELXS97 (Sheldrick, 2008)'
_diffrn_ambient_temperature 123(2)
_diffrn_detector_area_resol_mean 10
_diffrn_measured_fraction_theta_full 0.991
_diffrn_measured_fraction_theta_max 0.991
_diffrn_measurement_device_type 'Rigaku Spider'
_diffrn_measurement_method \w-scans
_diffrn_radiation_monochromator 'Rigaku VariMax-HF Confocal Optical System'
_diffrn_radiation_source 'Rigaku MM007 rotating anode'
_diffrn_radiation_type CuK\a
_diffrn_radiation_wavelength 1.54178
_diffrn_reflns_av_R_equivalents 0.1053
_diffrn_reflns_av_sigmaI/netI 0.0727
_diffrn_reflns_limit_h_max 14
_diffrn_reflns_limit_h_min -14
_diffrn_reflns_limit_k_max 25
_diffrn_reflns_limit_k_min -24
_diffrn_reflns_limit_l_max 12
_diffrn_reflns_limit_l_min -13
_diffrn_reflns_number 22241
_diffrn_reflns_theta_full 62.35
_diffrn_reflns_theta_max 62.35
_diffrn_reflns_theta_min 10.14
_exptl_absorpt_coefficient_mu 11.359
_exptl_absorpt_correction_T_max 1.0
_exptl_absorpt_correction_T_min 0.56
_exptl_absorpt_correction_type multi-scan
_exptl_absorpt_process_details '(ABSCOR; Higashi, 1995)'
_exptl_crystal_colour 'pale yellow'
_exptl_crystal_density_diffrn 1.681
_exptl_crystal_description block
_exptl_crystal_F_000 1709
_exptl_crystal_size_max 0.35
_exptl_crystal_size_mid 0.21
_exptl_crystal_size_min 0.17
_refine_diff_density_max 1.004
_refine_diff_density_min -1.298
_refine_diff_density_rms 0.108
_refine_ls_extinction_coef 0.00025(14)
_refine_ls_extinction_expression Fc^*^=kFc[1+0.001xFc^2^\l^3^/sin(2\q)]^-1/4^
_refine_ls_extinction_method SHELXL
_refine_ls_goodness_of_fit_ref 1.020
_refine_ls_hydrogen_treatment constr
_refine_ls_matrix_type full
_refine_ls_number_parameters 178
_refine_ls_number_reflns 1542
_refine_ls_number_restraints 150
_refine_ls_restrained_S_all 1.011
_refine_ls_R_factor_all 0.0740
_refine_ls_R_factor_gt 0.0635
_refine_ls_shift/su_max 0.000
_refine_ls_shift/su_mean 0.000
_refine_ls_structure_factor_coef Fsqd
_refine_ls_weighting_details 'calc w=1/[\s^2^(Fo^2^)+(0.1226P)^2^+0.0000P] where P=(Fo^2^+2Fc^2^)/3'
_refine_ls_weighting_scheme calc
_refine_ls_wR_factor_gt 0.1800
_refine_ls_wR_factor_ref 0.1955
_reflns_number_gt 1019
_reflns_number_total 1542
_reflns_threshold_expression >2sigma(I)
_cod_data_source_file ic1020059_si_002_5.cif
_cod_data_source_block kk136_cccm
_cod_database_code 4324366

loop_
_symmetry_equiv_pos_as_xyz
'x, y, z'
'-x, -y, z'
'-x, y, -z+1/2'
'x, -y, -z+1/2'
'x+1/2, y+1/2, z'
'-x+1/2, -y+1/2, z'
'-x+1/2, y+1/2, -z+1/2'
'x+1/2, -y+1/2, -z+1/2'
'-x, -y, -z'
'x, y, -z'
'x, -y, z-1/2'
'-x, y, z-1/2'
'-x+1/2, -y+1/2, -z'
'x+1/2, y+1/2, -z'
'x+1/2, -y+1/2, z-1/2'
'-x+1/2, y+1/2, z-1/2'

loop_
_atom_site_label
_atom_site_type_symbol
_atom_site_fract_x
_atom_site_fract_y
_atom_site_fract_z
_atom_site_U_iso_or_equiv
_atom_site_adp_type
_atom_site_occupancy
_atom_site_symmetry_multiplicity
_atom_site_calc_flag
_atom_site_refinement_flags
_atom_site_disorder_assembly
_atom_site_disorder_group
Sb1 Sb 0.0000 0.0000 0.2500 0.0611(5) Uani 1 4 d SD . .
Ag2C Ag 0.1097(15) 0.2925(8) 0.2490(13) 0.062(4) Uiso 0.04 1 d P . .
Ag2B Ag 0.0000 0.3028(3) 0.2500 0.0662(19) Uani 0.13 2 d SP . .
Ag1 Ag 0.0000 0.4230(3) 0.2500 0.139(3) Uani 0.25 2 d SP . 1
N1 N 0.0712(5) 0.4321(2) 0.3983(5) 0.0916(16) Uani 0.50 1 d P A 1
C1 C 0.0712(5) 0.4321(2) 0.3983(5) 0.0916(16) Uani 0.50 1 d P . 2
C2 C 0.1771(5) 0.4457(3) 0.4031(6) 0.101(2) Uani 1 1 d . . 2
H2 H 0.2130 0.4508 0.3361 0.121 Uiso 1 1 calc R . 2
C3 C 0.2290(9) 0.4518(4) 0.5000 0.113(3) Uani 1 2 d S . 2
H3 H 0.2996 0.4600 0.5000 0.136 Uiso 1 2 calc SR . 2
C6 C 0.0191(7) 0.4259(5) 0.5000 0.078(3) Uani 1 2 d S . 2
H6 H -0.0515 0.4175 0.5000 0.094 Uiso 1 2 calc SR . 2
Ag2A Ag 0.039(2) 0.3509(14) 0.2488(13) 0.066(7) Uiso 0.02 1 d P . 1
N11 N 0.1832(6) 0.3207(3) 0.1008(7) 0.108(2) Uani 0.17 1 d P B 1
N21 N 0.1111(4) 0.2500(3) 0.4011(6) 0.0857(16) Uani 0.17 1 d P B 1
C17 C 0.1598(11) 0.2965(6) 0.2109(15) 0.085(4) Uani 0.67 1 d P . 2
C27 C 0.1375(13) 0.2787(7) 0.2867(15) 0.087(4) Uani 0.67 1 d P . 2
C11 C 0.1832(6) 0.3207(3) 0.1008(7) 0.108(2) Uani 0.83 1 d P . 2
C21 C 0.1111(4) 0.2500(3) 0.4011(6) 0.0857(16) Uani 0.83 1 d P . 2
C12 C 0.2573(6) 0.3666(4) 0.0930(7) 0.112(2) Uani 1 1 d . . 2
H12 H 0.2827 0.3822 0.1599 0.135 Uiso 1 1 calc R . 2
C13 C 0.2935(9) 0.3893(6) 0.0000 0.136(4) Uani 1 2 d S . 2
H13 H 0.3424 0.4199 0.0000 0.164 Uiso 1 2 calc SR . 2
C16 C 0.1486(11) 0.2965(5) 0.0000 0.099(4) Uani 1 2 d S . 2
H16 H 0.1027 0.2645 0.0000 0.119 Uiso 1 2 calc SR . 2
C22 C 0.0793(5) 0.1906(3) 0.4014(6) 0.109(2) Uani 1 1 d . . 2
H22 H 0.0686 0.1706 0.3340 0.130 Uiso 1 1 calc R . 2
C23 C 0.0638(11) 0.1621(5) 0.5000 0.118(3) Uani 1 2 d S . 2
H23 H 0.0424 0.1224 0.5000 0.142 Uiso 1 2 calc SR . 2
C26 C 0.1288(8) 0.2780(5) 0.5000 0.084(3) Uani 1 2 d S . 2
H26 H 0.1535 0.3170 0.5000 0.101 Uiso 1 2 calc SR . 2
F22 F 0.0000 0.0000 0.3991(12) 0.316(8) Uani 0.342(17) 2 d SPDU . 1
F22A F 0.0000 0.0000 0.1004(12) 0.316(8) Uani 0.342(17) 2 d SPDU . 1
F23 F 0.1173(19) 0.0422(15) 0.2498(16) 0.234(18) Uani 0.171(9) 1 d PDU . 1
F23A F -0.1173(19) -0.0422(15) 0.2498(16) 0.234(18) Uani 0.171(9) 1 d PDU . 1
F23B F -0.073(3) 0.0679(11) 0.2490(16) 0.214(15) Uani 0.171(9) 1 d PDU . 1
F23C F 0.073(3) -0.0679(11) 0.2490(16) 0.214(15) Uani 0.171(9) 1 d PDU . 1
F22B F 0.0000 0.0000 0.3995(15) 0.316(8) Uani 0.158(17) 2 d SPDU . 2
F22C F 0.0000 0.0000 0.1003(15) 0.316(8) Uani 0.158(17) 2 d SPDU . 2
F21 F 0.0000 -0.0799(7) 0.2500 0.212(16) Uani 0.158(17) 2 d SPDU . 2
F21A F 0.0000 0.0799(7) 0.2500 0.212(16) Uani 0.158(17) 2 d SPDU . 2
F21B F -0.1383(12) 0.0000 0.2500 0.235(19) Uani 0.158(17) 2 d SPDU . 2
F21C F 0.1383(12) 0.0000 0.2500 0.235(19) Uani 0.158(17) 2 d SPDU . 2

loop_
_atom_site_aniso_label
_atom_site_aniso_U_11
_atom_site_aniso_U_22
_atom_site_aniso_U_33
_atom_site_aniso_U_23
_atom_site_aniso_U_13
_atom_site_aniso_U_12
Sb1 0.0604(6) 0.0549(7) 0.0680(7) 0.000 0.000 0.000
Ag2B 0.090(5) 0.062(4) 0.046(3) 0.000 -0.0144(17) 0.000
Ag1 0.118(4) 0.110(4) 0.188(7) 0.000 0.057(2) 0.000
N1 0.105(5) 0.068(3) 0.102(5) -0.008(3) 0.002(4) 0.011(3)
C1 0.105(5) 0.068(3) 0.102(5) -0.008(3) 0.002(4) 0.011(3)
C2 0.095(5) 0.084(4) 0.123(7) 0.003(4) 0.019(4) 0.005(4)
C3 0.101(8) 0.107(8) 0.131(10) 0.000 0.000 -0.007(7)
C6 0.090(6) 0.062(6) 0.083(9) 0.000 0.000 0.006(4)
N11 0.124(6) 0.090(5) 0.109(6) 0.026(4) 0.016(5) 0.027(4)
N21 0.075(4) 0.088(4) 0.094(5) 0.002(4) 0.010(3) 0.004(3)
C17 0.059(7) 0.069(7) 0.126(12) -0.010(9) -0.006(8) 0.011(5)
C27 0.045(5) 0.086(9) 0.129(14) -0.031(10) 0.003(8) 0.011(6)
C11 0.124(6) 0.090(5) 0.109(6) 0.026(4) 0.016(5) 0.027(4)
C21 0.075(4) 0.088(4) 0.094(5) 0.002(4) 0.010(3) 0.004(3)
C12 0.124(6) 0.104(5) 0.110(7) -0.007(5) -0.021(5) 0.008(5)
C13 0.121(9) 0.135(12) 0.153(13) 0.000 0.000 0.000(8)
C16 0.137(10) 0.073(7) 0.087(9) 0.000 0.000 0.026(6)
C22 0.110(6) 0.107(6) 0.109(6) -0.008(5) 0.002(4) -0.003(4)
C23 0.140(11) 0.080(7) 0.134(11) 0.000 0.000 0.007(7)
C26 0.064(5) 0.083(7) 0.105(9) 0.000 0.000 0.006(5)
F22 0.458(16) 0.371(15) 0.119(10) 0.000 0.000 0.001(17)
F22A 0.458(16) 0.371(15) 0.119(10) 0.000 0.000 0.001(17)
F23 0.061(11) 0.22(4) 0.42(3) 0.00(4) 0.000(18) -0.028(14)
F23A 0.061(11) 0.22(4) 0.42(3) 0.00(4) 0.000(18) -0.028(14)
F23B 0.14(3) 0.094(13) 0.41(3) 0.000(18) 0.00(4) 0.041(13)
F23C 0.14(3) 0.094(13) 0.41(3) 0.000(18) 0.00(4) 0.041(13)
F22B 0.458(16) 0.371(15) 0.119(10) 0.000 0.000 0.001(17)
F22C 0.458(16) 0.371(15) 0.119(10) 0.000 0.000 0.001(17)
F21 0.15(3) 0.083(15) 0.40(3) 0.000 0.00(4) 0.000
F21A 0.15(3) 0.083(15) 0.40(3) 0.000 0.00(4) 0.000
F21B 0.072(15) 0.22(4) 0.41(3) 0.00(4) 0.000 0.000
F21C 0.072(15) 0.22(4) 0.41(3) 0.00(4) 0.000 0.000

loop_
_atom_type_symbol
_atom_type_description
_atom_type_scat_dispersion_real
_atom_type_scat_dispersion_imag
_atom_type_scat_source
C C 0.0181 0.0091 'International Tables Vol C Tables 4.2.6.8 and 6.1.1.4'
H H 0.0000 0.0000 'International Tables Vol C Tables 4.2.6.8 and 6.1.1.4'
F F 0.0727 0.0534 'International Tables Vol C Tables 4.2.6.8 and 6.1.1.4'
Sb Sb -0.0562 5.8946 'International Tables Vol C Tables 4.2.6.8 and 6.1.1.4'
Ag Ag 0.1306 4.2820 'International Tables Vol C Tables 4.2.6.8 and 6.1.1.4'
N N 0.0311 0.0180 'International Tables Vol C Tables 4.2.6.8 and 6.1.1.4'

loop_
_geom_angle_atom_site_label_1
_geom_angle_atom_site_label_2
_geom_angle_atom_site_label_3
_geom_angle
_geom_angle_site_symmetry_1
_geom_angle_site_symmetry_3
F22 Sb1 F22 180.000(1) 3 .
F22 Sb1 F22B 0.0 3 3
F22 Sb1 F22B 180.000(1) . 3
F22 Sb1 F22B 180.000(1) 3 .
F22 Sb1 F22B 0.000(1) . .
F22B Sb1 F22B 180.000(2) 3 .
F22 Sb1 F22A 180.000(1) 3 3
F22 Sb1 F22A 0.0 . 3
F22B Sb1 F22A 180.000(1) 3 3
F22B Sb1 F22A 0.0 . 3
F22 Sb1 F22A 0.0 3 .
F22 Sb1 F22A 180.000(1) . .
F22B Sb1 F22A 0.0 3 .
F22B Sb1 F22A 180.000(1) . .
F22A Sb1 F22A 180.0 3 .
F22 Sb1 F22C 0.0 3 .
F22 Sb1 F22C 180.000(1) . .
F22B Sb1 F22C 0.0 3 .
F22B Sb1 F22C 180.000(2) . .
F22A Sb1 F22C 180.000(1) 3 .
F22A Sb1 F22C 0.0 . .
F22 Sb1 F22C 180.000(1) 3 3
F22 Sb1 F22C 0.0 . 3
F22B Sb1 F22C 180.000(1) 3 3
F22B Sb1 F22C 0.0 . 3
F22A Sb1 F22C 0.000(1) 3 3
F22A Sb1 F22C 180.000(1) . 3
F22C Sb1 F22C 180.000(1) . 3
F22 Sb1 F23 89.9(6) 3 2
F22 Sb1 F23 90.1(6) . 2
F22B Sb1 F23 89.9(6) 3 2
F22B Sb1 F23 90.1(6) . 2
F22A Sb1 F23 90.1(6) 3 2
F22A Sb1 F23 89.9(6) . 2
F22C Sb1 F23 89.9(6) . 2
F22C Sb1 F23 90.1(6) 3 2
F22 Sb1 F23 90.1(6) 3 4
F22 Sb1 F23 89.9(6) . 4
F22B Sb1 F23 90.1(6) 3 4
F22B Sb1 F23 89.9(6) . 4
F22A Sb1 F23 89.9(6) 3 4
F22A Sb1 F23 90.1(6) . 4
F22C Sb1 F23 90.1(6) . 4
F22C Sb1 F23 89.9(6) 3 4
F23 Sb1 F23 116(2) 2 4
F22 Sb1 F23A 90.1(6) 3 3
F22 Sb1 F23A 89.9(6) . 3
F22B Sb1 F23A 90.1(6) 3 3
F22B Sb1 F23A 89.9(6) . 3
F22A Sb1 F23A 89.9(6) 3 3
F22A Sb1 F23A 90.1(6) . 3
F22C Sb1 F23A 90.1(6) . 3
F22C Sb1 F23A 89.9(6) 3 3
F23 Sb1 F23A 116(2) 2 3
F23 Sb1 F23A 0(2) 4 3
F22 Sb1 F23A 89.9(6) 3 .
F22 Sb1 F23A 90.1(6) . .
F22B Sb1 F23A 89.9(6) 3 .
F22B Sb1 F23A 90.1(6) . .
F22A Sb1 F23A 90.1(6) 3 .
F22A Sb1 F23A 89.9(6) . .
F22C Sb1 F23A 89.9(6) . .
F22C Sb1 F23A 90.1(6) 3 .
F23 Sb1 F23A 0(2) 2 .
F23 Sb1 F23A 116(2) 4 .
F23A Sb1 F23A 116(2) 3 .
C27 Ag2C C17 90(3) . .
C27 Ag2C N21 33(2) . .
C17 Ag2C N21 123(2) . .
C27 Ag2C N11 118(3) . .
C17 Ag2C N11 28.3(17) . .
N21 Ag2C N11 151.6(10) . .
C27 Ag2C Ag2A 136(3) . 3
C17 Ag2C Ag2A 128(2) . 3
N21 Ag2C Ag2A 105.0(9) . 3
N11 Ag2C Ag2A 102.3(9) . 3
C27 Ag2C Ag2C 123(3) . 3
C17 Ag2C Ag2C 145(2) . 3
N21 Ag2C Ag2C 90.1(8) . 3
N11 Ag2C Ag2C 117.3(9) . 3
Ag2A Ag2C Ag2C 34.3(10) 3 3
Ag2A Ag2B Ag2C 74.3(17) 3 3
Ag2A Ag2B C27 82.4(15) 3 3
Ag2C Ag2B C27 15.7(9) 3 3
Ag2A Ag2B C27 130.3(16) 3 .
Ag2C Ag2B C27 150.7(9) 3 .
C27 Ag2B C27 147.1(10) 3 .
Ag2A Ag2B C17 69.4(15) 3 3
Ag2C Ag2B C17 13.3(9) 3 3
C27 Ag2B C17 29.0(7) 3 3
C27 Ag2B C17 146.8(7) . 3
Ag2A Ag2B C17 118.2(16) 3 .
Ag2C Ag2B C17 162.2(9) 3 .
C27 Ag2B C17 146.8(7) 3 .
C27 Ag2B C17 29.0(7) . .
C17 Ag2B C17 172.4(8) 3 .
Ag2A Ag2B C21 100.9(12) 3 3
Ag2C Ag2B C21 52.1(7) 3 3
C27 Ag2B C21 36.4(5) 3 3
C27 Ag2B C21 123.1(5) . 3
C17 Ag2B C21 65.4(5) 3 3
C17 Ag2B C21 110.9(5) . 3
Ag2A Ag2B N21 100.9(12) 3 3
Ag2C Ag2B N21 52.1(7) 3 3
C27 Ag2B N21 36.4(5) 3 3
C27 Ag2B N21 123.1(5) . 3
C17 Ag2B N21 65.4(5) 3 3
C17 Ag2B N21 110.9(5) . 3
C21 Ag2B N21 0.0(3) 3 3
Ag2A Ag1 N1 103.0(7) 3 .
Ag2A Ag1 N1 88.2(7) 3 3
N1 Ag1 N1 168.4(5) . 3
Ag2A Ag1 Ag2C 8.7(10) 3 3
N1 Ag1 Ag2C 106.8(4) . 3
N1 Ag1 Ag2C 83.9(3) 3 3
C2 C3 C2 118.7(11) . 10_556
Ag2A Ag2A Ag2C 34.3(10) 3 3
Ag2C C17 C27 39.4(13) . .
Ag2C C17 Ag2B 24.6(16) . .
C27 C17 Ag2B 63.9(13) . .
Ag2C C27 C17 51(2) . .
Ag2C C27 Ag2B 37(2) . .
C17 C27 Ag2B 87.1(16) . .
C12 C13 C12 116.2(14) 10 .
C22 C23 C22 120.6(11) . 10_556
F22A F22 Sb1 180.0(6) 3 .
F22 F22A Sb1 0.0(2) 3 .
F23A F23 F23B 72(10) 2 3
F23A F23 F23C 72(10) 2 4
F23B F23 F23C 0(5) 3 4
F23A F23 Sb1 109(10) 2 .
F23B F23 Sb1 77.4(18) 3 .
F23C F23 Sb1 77.4(16) 4 .
F23 F23A F23B 109(10) 2 4
F23 F23A F23C 109(10) 2 3
F23B F23A F23C 0(5) 4 3
F23 F23A Sb1 73(10) 2 .
F23B F23A Sb1 77.4(15) 4 .
F23C F23A Sb1 77.4(18) 3 .
F23C F23B F23 136(10) 2 3
F23C F23B F23A 136(10) 2 4
F23 F23B F23A 0(5) 3 4
F23C F23B Sb1 139(10) 2 .
F23 F23B Sb1 76.6(16) 3 .
F23A F23B Sb1 76.6(19) 4 .
F23B F23C F23 53(10) 2 4
F23B F23C F23A 53(10) 2 3
F23 F23C F23A 0(5) 4 3
F23B F23C Sb1 33(10) 2 .
F23 F23C Sb1 76.6(19) 4 .
F23A F23C Sb1 76.6(16) 3 .
F22C F22B Sb1 180(10) 3 .
F22B F22C Sb1 0(10) 3 .
F21A F21 Sb1 0(10) 2 .
F21 F21A Sb1 180(10) 2 .
F21C F21B Sb1 98(10) 2 .
F21B F21C Sb1 98(10) 2 .

loop_
_geom_bond_atom_site_label_1
_geom_bond_atom_site_label_2
_geom_bond_distance
_geom_bond_site_symmetry_2
Sb1 F22 1.776(15) 3
Sb1 F22 1.776(15) .
Sb1 F22B 1.781(18) 3
Sb1 F22B 1.781(18) .
Sb1 F22A 1.782(15) 3
Sb1 F22A 1.782(15) .
Sb1 F22C 1.783(18) .
Sb1 F22C 1.783(18) 3
Sb1 F23 1.784(16) 2
Sb1 F23 1.784(16) 4
Sb1 F23A 1.784(16) 3
Sb1 F23A 1.784(16) .
Ag2C C27 0.653(17) .
Ag2C C17 0.79(2) .
Ag2C N21 2.047(17) .
Ag2C N11 2.10(2) .
Ag2C Ag2A 2.32(3) 3
Ag2C Ag2C 2.83(4) 3
Ag2B Ag2A 1.19(3) 3
Ag2B Ag2C 1.44(2) 3
Ag2B C27 1.906(18) 3
Ag2B C27 1.906(18) .
Ag2B C17 2.119(15) 3
Ag2B C17 2.119(15) .
Ag2B C21 2.587(7) 3
Ag2B N21 2.587(7) 3
Ag1 Ag2A 1.69(3) 3
Ag1 N1 2.002(6) .
Ag1 N1 2.002(6) 3
Ag1 Ag2C 3.243(19) 3
C2 C3 1.342(7) .
C3 C2 1.342(7) 10_556
C6 C1 1.394(6) 10_556
Ag2A Ag2A 1.00(6) 3
Ag2A Ag2C 2.32(3) 3
C17 C27 1.03(3) .
C12 C13 1.305(9) .
C13 C12 1.305(9) 10
C16 C11 1.390(10) 10
C22 C23 1.352(7) .
C23 C22 1.352(7) 10_556
C26 C21 1.354(8) 10_556
F22 F22A 0.006(16) 3
F22A F22 0.006(16) 3
F23 F23A 0.00(4) 2
F23 F23B 0.81(7) 3
F23 F23C 0.81(7) 4
F23A F23 0.00(4) 2
F23A F23B 0.81(7) 4
F23A F23C 0.81(7) 3
F23B F23C 0.00(6) 2
F23B F23 0.81(7) 3
F23B F23A 0.81(7) 4
F23C F23B 0.00(7) 2
F23C F23 0.81(7) 4
F23C F23A 0.81(7) 3
F22B F22C 0.00(2) 3
F22C F22B 0.00(2) 3
F21 F21A 0.000(17) 2
F21A F21 0.000(17) 2
F21B F21C 0.00(3) 2
F21C F21B 0.000(17) 2
